data_7204808
loop_
_publ_author_name
'Laura Le\'on-Reina'
'Enrique R. Losilla'
'Mar\'ia Mart\'inez-Lara'
'Sebasti\'an Bruque'
'Miguel A. G. Aranda'

_publ_section_title
;
 Interstitial oxygen conduction in lanthanum oxy-apatite electrolytes
;
_journal_issue 7
_journal_name_full 'J. Mater. Chem.'
_journal_page_first 1142
_journal_page_last 1149
_journal_paper_doi 10.1039/b315257j
_journal_volume 14
_journal_year 2004
_chemical_formula_sum 'La1.59 O4.37 Si'
_chemical_formula_weight 319.11
_chemical_name_systematic ' ?'
_space_group_IT_number 176
_symmetry_cell_setting hexagonal
_symmetry_space_group_name_Hall '-P 6c'
_symmetry_space_group_name_H-M 'P 63/m'
_audit_creation_date 2003-09-18T15:57
_audit_creation_method 'from EXP file using GSAS2CIF'
_audit_update_record ' 2003-09-18T15:57  Initial CIF as created by GSAS2CIF'
_cell_angle_alpha 90.0
_cell_angle_beta 90.0
_cell_angle_gamma 120.0
_cell_formula_units_Z 6
_cell_length_a 9.80882(20)
_cell_length_b 9.80882
_cell_length_c 7.23353(16)
_cell_volume 602.718(18)
_computing_structure_refinement GSAS
_diffrn_radiation_probe neutron
_diffrn_radiation_wavelength 1.88604
_exptl_absorpt_correction_T_max 1.00000
_exptl_absorpt_correction_T_min 1.00000
_exptl_absorpt_process_details
;   GSAS Absorption/surface roughness correction: function number 0
No correction is applied.
;
_pd_block_id 2003-09-18T15:57|LA955_1173K||
_pd_calc_method 'Rietveld Refinement'
_pd_instr_location ' ?'
_pd_phase_name 'from C:/users/leon/La955Si_sinQ/La955Si6_500C/LA955SI6_500C.EXP'
_pd_proc_info_datetime 2003-09-18T15:57:42
_pd_proc_info_excluded_regions ' ?'
_pd_proc_ls_background_function
;   GSAS Background function number 8 with 20 terms.
Reciprocal interpolation
1:    1268.83     2:    1304.70     3:    1326.78     4:    1271.42
5:    1216.75     6:    1286.27     7:    1268.67     8:    1313.66
9:    1299.31    10:    1352.36    11:    1323.32    12:    1366.86
13:    1370.49    14:    1428.10    15:    1421.57    16:    1521.17
17:    1856.66    18:    1931.08    19:    1943.93    20:    2132.49
;
_pd_proc_ls_peak_cutoff 0.00500
_pd_proc_ls_profile_function
;
CW Profile function number 2 with  18 terms
Profile coefficients for Simpson's rule integration of pseudovoigt function
C.J. Howard (1982). J. Appl. Cryst.,15,615-620.
P. Thompson, D.E. Cox & J.B. Hastings (1987). J. Appl. Cryst.,20,79-83.
Peak tails are ignored  where the intensity is below 0.0050 times the peak
Aniso. broadening axis   0.0   0.0   1.0
;
_pd_proc_ls_prof_R_factor 0.0302
_pd_proc_ls_prof_wR_expected 0.0199
_pd_proc_ls_prof_wR_factor 0.0392
_pd_spec_mounting ' ?'
_refine_ls_goodness_of_fit_all 1.99
_refine_ls_matrix_type full
_refine_ls_number_parameters 72
_refine_ls_number_restraints 0
_refine_ls_R_Fsqd_factor 0.04755
_refine_ls_shift/su_max 1.17
_refine_ls_shift/su_mean 0.05
_cod_data_source_file b315257j.txt
_cod_data_source_block LA955_1173K_publ
_cod_depositor_comments
;
The following automatic conversions were performed:
'_geom_angle_publ_flag' value 'N' changed to 'n' according to
'/home/saulius/struct/CIF-dictionaries/cif_core.dic' dictionary named
'cif_core.dic' version 2.4.1 from 2010-06-29 (137
times).

'_geom_bond_publ_flag' value 'N' changed to 'n' according to
'/home/saulius/struct/CIF-dictionaries/cif_core.dic' dictionary named
'cif_core.dic' version 2.4.1 from 2010-06-29 (62 times).

Automatic conversion script
Id: cif_fix_enum 1527 2010-12-29 10:47:43Z saulius 
;
_cod_original_cell_volume 602.71912
_cod_database_code 7204808
_gsas_exptl_extinct_corr_t_min 1.00000
_gsas_exptl_extinct_corr_t_max 1.00000

loop_
_symmetry_equiv_pos_site_id
_symmetry_equiv_pos_as_xyz
1 +x,+y,+z
2 x-y,+x,+z+1/2
3 -y,x-y,+z
4 -x,-y,+z+1/2
5 y-x,-x,+z
6 +y,y-x,+z+1/2
-1 -x,-y,-z
-2 y-x,-x,-z+1/2
-3 +y,y-x,-z
-4 +x,+y,-z+1/2
-5 x-y,+x,-z
-6 -y,x-y,-z+1/2

loop_
_atom_site_aniso_label
_atom_site_aniso_U_11
_atom_site_aniso_U_12
_atom_site_aniso_U_13
_atom_site_aniso_U_22
_atom_site_aniso_U_23
_atom_site_aniso_U_33
La1 0.0361(12) 0.0114(10) 0.0 0.0228(12) 0.0 0.0322(9)
La2 0.0356(12) 0.0178(6) 0.0 0.0356(12) 0.0 0.0503(17)
SI 0.0402(23) 0.0169(20) 0.0 0.0177(21) 0.0 0.0302(21)
O1 0.0869(29) 0.0568(24) 0.0 0.0597(29) 0.0 0.0527(25)
O2 0.0322(20) 0.0076(20) 0.0 0.0328(19) 0.0 0.0570(25)
O3 0.0912(24) 0.0369(15) -0.0265(13) 0.0483(17) -0.0120(10) 0.0422(12)
O4 0.0209(28) -0.0085(14) 0.0 0.0209(28) 0.0 0.262(11)

loop_
_atom_site_type_symbol
_atom_site_label
_atom_site_fract_x
_atom_site_fract_y
_atom_site_fract_z
_atom_site_occupancy
_atom_site_thermal_displace_type
_atom_site_U_iso_or_equiv
_atom_site_symmetry_multiplicity
LA La1 0.22681(23) -0.01380(28) 0.25 1.0 Uani 0.03184 6
LA La2 0.3333 0.6667 0.0001(5) 0.887 Uani 0.04046 4
SI SI 0.4012(5) 0.3713(4) 0.25 1.0 Uani 0.02831 6
O O1 0.3245(4) 0.4849(4) 0.25 1.0 Uani 0.05749 6
O O2 0.5922(4) 0.4709(4) 0.25 1.0 Uani 0.04452 6
O O3 0.3455(4) 0.25975(27) 0.07049(26) 1.0 Uani 0.05969 12
O O4 0.0 0.0 0.25 0.983(18) Uani 0.10971 2
O O5 0.005(15) 0.237(13) 0.576(10) 0.023(4) Uiso 0.03 12

loop_
_atom_type_symbol
_atom_type_number_in_cell
_atom_type_scat_length_neutron
_atom_type_scat_source
LA 9.548 0.8240 International_Tables_Vol_C
SI 6.0 0.4149 International_Tables_Vol_C
O 26.241 0.5803 International_Tables_Vol_C

loop_
_geom_angle_atom_site_label_1
_geom_angle_atom_site_label_2
_geom_angle_atom_site_label_3
_geom_angle
_geom_angle_site_symmetry_1
_geom_angle_site_symmetry_2
_geom_angle_site_symmetry_3
_geom_angle_publ_flag
O2 La1 O3 70.78(10) 3_655 . 1_555 n
O2 La1 O3 82.33(8) 3_655 . 6_555 n
O2 La1 O3 82.33(8) 3_655 . -3_555 n
O2 La1 O3 70.78(10) 3_655 . -4_556 n
O2 La1 O4 150.58(14) 3_655 . 1_555 n
O2 La1 O5 137.9(22) 3_655 . 4_554 n
O2 La1 O5 89.0(23) 3_655 . 5_555 n
O2 La1 O5 91.3(24) 3_655 . 6_554 n
O2 La1 O5 137.9(22) 3_655 . -1_556 n
O2 La1 O5 89.0(23) 3_655 . -2_556 n
O2 La1 O5 91.3(24) 3_655 . -3_556 n
O3 La1 O3 133.22(12) 1_555 . 6_555 n
O3 La1 O3 77.23(6) 1_555 . -3_555 n
O3 La1 O3 58.25(10) 1_555 . -4_556 n
O3 La1 O4 83.64(10) 1_555 . 1_555 n
O3 La1 O5 112.0(21) 1_555 . 4_554 n
O3 La1 O5 117.3(31) 1_555 . 5_555 n
O3 La1 O5 20.7(24) 1_555 . 6_554 n
O3 La1 O5 148.5(21) 1_555 . -1_556 n
O3 La1 O5 59.0(31) 1_555 . -2_556 n
O3 La1 O5 61.4(17) 1_555 . -3_556 n
O3 La1 O3 137.06(19) 6_555 . -3_555 n
O3 La1 O3 77.23(6) 6_555 . -4_556 n
O3 La1 O4 106.48(8) 6_555 . 1_555 n
O3 La1 O5 113.6(22) 6_555 . 4_554 n
O3 La1 O5 22.7(29) 6_555 . 5_555 n
O3 La1 O5 137.8(16) 6_555 . 6_554 n
O3 La1 O5 59.1(23) 6_555 . -1_556 n
O3 La1 O5 159.6(29) 6_555 . -2_556 n
O3 La1 O5 82.4(15) 6_555 . -3_556 n
O3 La1 O3 133.22(12) -3_555 . -4_556 n
O3 La1 O4 106.48(8) -3_555 . 1_555 n
O3 La1 O5 59.1(23) -3_555 . 4_554 n
O3 La1 O5 159.6(29) -3_555 . 5_555 n
O3 La1 O5 82.4(15) -3_555 . 6_554 n
O3 La1 O5 113.6(22) -3_555 . -1_556 n
O3 La1 O5 22.7(29) -3_555 . -2_556 n
O3 La1 O5 137.8(16) -3_555 . -3_556 n
O3 La1 O4 83.64(10) -4_556 . 1_555 n
O3 La1 O5 148.5(21) -4_556 . 4_554 n
O3 La1 O5 59.0(31) -4_556 . 5_555 n
O3 La1 O5 61.4(17) -4_556 . 6_554 n
O3 La1 O5 112.0(21) -4_556 . -1_556 n
O3 La1 O5 117.3(31) -4_556 . -2_556 n
O3 La1 O5 20.7(24) -4_556 . -3_556 n
O4 La1 O5 65.0(21) 1_555 . 4_554 n
O4 La1 O5 90.0(24) 1_555 . 5_555 n
O4 La1 O5 63.0(24) 1_555 . 6_554 n
O4 La1 O5 65.0(21) 1_555 . -1_556 n
O4 La1 O5 90.0(24) 1_555 . -2_556 n
O4 La1 O5 63.0(24) 1_555 . -3_556 n
O5 La1 O5 121(4) 4_554 . 5_555 n
O5 La1 O5 99(4) 4_554 . 6_554 n
O5 La1 O5 59(4) 4_554 . -1_556 n
O5 La1 O5 62.3(24) 4_554 . -2_556 n
O5 La1 O5 128.1(32) 4_554 . -3_556 n
O5 La1 O5 116(4) 5_555 . 6_554 n
O5 La1 O5 62.3(24) 5_555 . -1_556 n
O5 La1 O5 176(6) 5_555 . -2_556 n
O5 La1 O5 60.4(31) 5_555 . -3_556 n
O5 La1 O5 128.1(32) 6_554 . -1_556 n
O5 La1 O5 60.4(31) 6_554 . -2_556 n
O5 La1 O5 56.0(31) 6_554 . -3_556 n
O5 La1 O5 121(4) -1_556 . -2_556 n
O5 La1 O5 99(4) -1_556 . -3_556 n
O5 La1 O5 116(4) -2_556 . -3_556 n
La2 La2 La2 179.9604 -2_565 . -2_566 n
La2 La2 O1 136.06(7) -2_565 . 1_555 n
La2 La2 O1 136.06(7) -2_565 . 3_665 n
La2 La2 O1 136.09(7) -2_565 . 5_565 n
La2 La2 O2 45.30(8) -2_565 . 2_554 n
La2 La2 O2 45.29(8) -2_565 . 4_664 n
La2 La2 O2 45.29(8) -2_565 . 6_564 n
La2 La2 O1 43.93(7) -2_566 . 1_555 n
La2 La2 O1 43.92(7) -2_566 . 3_665 n
La2 La2 O1 43.94(7) -2_566 . 5_565 n
La2 La2 O2 134.73(8) -2_566 . 2_554 n
La2 La2 O2 134.69(8) -2_566 . 4_664 n
La2 La2 O2 134.71(8) -2_566 . 6_564 n
O1 La2 O1 73.85(11) 1_555 . 3_665 n
O1 La2 O1 73.86(11) 1_555 . 5_565 n
O1 La2 O2 124.69(9) 1_555 . 2_554 n
O1 La2 O2 92.96(6) 1_555 . 4_664 n
O1 La2 O2 154.01(10) 1_555 . 6_564 n
O1 La2 O1 73.86(11) 3_665 . 5_565 n
O1 La2 O2 154.05(10) 3_665 . 2_554 n
O1 La2 O2 124.67(9) 3_665 . 4_664 n
O1 La2 O2 92.98(6) 3_665 . 6_564 n
O1 La2 O2 92.99(6) 5_565 . 2_554 n
O1 La2 O2 154.02(10) 5_565 . 4_664 n
O1 La2 O2 124.71(9) 5_565 . 6_564 n
O2 La2 O2 75.97(12) 2_554 . 4_664 n
O2 La2 O2 75.98(12) 2_554 . 6_564 n
O2 La2 O2 75.97(12) 4_664 . 6_564 n
O1 SI O2 112.21(30) 1_555 . 1_555 n
O1 SI O3 110.49(19) 1_555 . 1_555 n
O1 SI O3 110.49(19) 1_555 . -4_556 n
O1 SI O5 89(4) 1_555 . 6_554 n
O1 SI O5 89(4) 1_555 . -3_556 n
O2 SI O3 107.87(20) 1_555 . 1_555 n
O2 SI O3 107.87(20) 1_555 . -4_556 n
O2 SI O5 136.1(26) 1_555 . 6_554 n
O2 SI O5 136.1(26) 1_555 . -3_556 n
O3 SI O3 107.75(26) 1_555 . -4_556 n
O3 SI O5 29.2(30) 1_555 . 6_554 n
O3 SI O5 99.3(23) 1_555 . -3_556 n
O3 SI O5 99.3(23) -4_556 . 6_554 n
O3 SI O5 29.2(30) -4_556 . -3_556 n
O5 SI O5 80(4) 6_554 . -3_556 n
La2 O1 La2 92.13(14) 1_555 . -2_566 n
La2 O1 SI 128.54(11) 1_555 . 1_555 n
La2 O1 SI 128.53(11) -2_566 . 1_555 n
La1 O2 La2 114.86(9) 5_665 . 2_655 n
La1 O2 La2 114.85(9) 5_665 . -1_665 n
La1 O2 SI 124.93(25) 5_665 . 1_555 n
La2 O2 La2 89.41(15) 2_655 . -1_665 n
La2 O2 SI 103.24(15) 2_655 . 1_555 n
La2 O2 SI 103.26(15) -1_665 . 1_555 n
La1 O3 La1 112.22(12) 1_555 . 2_554 n
La1 O3 SI 96.92(14) 1_555 . 1_555 n
La1 O3 O5 80(6) 1_555 . 6_554 n
La1 O3 SI 144.86(18) 2_554 . 1_555 n
La1 O3 O5 71(4) 2_554 . 6_554 n
SI O3 O5 96(5) 1_555 . 6_554 n
La1 O4 La1 120.0 1_555 . 3_555 n
La1 O4 La1 120.0 1_555 . 5_555 n
La1 O4 La1 120.0 3_555 . 5_555 n
La1 O5 La1 116(4) 2_555 . 3_555 n
La1 O5 La1 98.8(25) 2_555 . 4_555 n
La1 O5 SI 88(4) 2_555 . 2_555 n
La1 O5 O3 79(7) 2_555 . 2_555 n
La1 O5 La1 121(5) 3_555 . 4_555 n
La1 O5 SI 130(4) 3_555 . 2_555 n
La1 O5 O3 86(4) 3_555 . 2_555 n
La1 O5 SI 94.7(29) 4_555 . 2_555 n
La1 O5 O3 149(6) 4_555 . 2_555 n
SI O5 O3 55(5) 2_555 . 2_555 n

loop_
_geom_bond_atom_site_label_1
_geom_bond_atom_site_label_2
_geom_bond_distance
_geom_bond_site_symmetry_1
_geom_bond_site_symmetry_2
_geom_bond_publ_flag
La1 La1 3.9758(32) . 3_555 n
La1 La1 3.9758(32) . 5_555 n
La1 SI 3.276(5) . 1_555 n
La1 SI 3.349(5) . 5_555 n
La1 O1 2.780(5) . 5_555 n
La1 O2 2.573(4) . 3_655 n
La1 O3 2.6677(32) . 1_555 n
La1 O3 2.4911(21) . 6_555 n
La1 O3 2.4911(21) . -3_555 n
La1 O3 2.6677(32) . -4_556 n
La1 O4 2.2954(19) . 1_555 n
La1 O5 2.56(11) . 4_554 n
La1 O5 2.36(7) . 5_555 n
La1 O5 2.68(11) . 6_554 n
La1 O5 2.56(11) . -1_556 n
La1 O5 2.36(7) . -2_556 n
La1 O5 2.68(11) . -3_556 n
La2 La2 3.618(7) . -2_565 n
La2 La2 3.615(7) . -2_566 n
La2 SI 3.341(4) . 2_554 n
La2 SI 3.341(4) . 4_664 n
La2 SI 3.340(4) . 6_564 n
La2 O1 2.5104(34) . 1_555 n
La2 O1 2.5101(34) . 3_665 n
La2 O1 2.5097(34) . 5_565 n
La2 O2 2.5712(34) . 2_554 n
La2 O2 2.5719(34) . 4_664 n
La2 O2 2.5714(34) . 6_564 n
La2 O3 2.904(4) . -1_665 n
La2 O3 2.903(4) . -3_565 n
La2 O3 2.903(4) . -5_555 n
SI La1 3.276(5) . 1_555 n
SI La1 3.349(5) . 3_555 n
SI La2 3.340(4) . 2_655 n
SI La2 3.341(4) . -1_665 n
SI O1 1.627(5) . 1_555 n
SI O2 1.623(4) . 1_555 n
SI O3 1.6076(28) . 1_555 n
SI O3 1.6076(28) . -4_556 n
SI O5 1.96(10) . 6_554 n
SI O5 1.96(10) . -3_556 n
O1 La1 2.780(5) . 3_555 n
O1 La2 2.5104(34) . 1_555 n
O1 La2 2.5101(34) . -2_566 n
O1 SI 1.627(5) . 1_555 n
O2 La1 2.573(4) . 5_665 n
O2 La2 2.5714(34) . 2_655 n
O2 La2 2.5719(34) . -1_665 n
O2 SI 1.623(4) . 1_555 n
O3 La1 2.6677(32) . 1_555 n
O3 La1 2.4911(21) . 2_554 n
O3 La2 2.904(4) . -1_665 n
O3 SI 1.6076(28) . 1_555 n
O3 O5 0.96(12) . 6_554 n
O4 La1 2.2954(19) . 1_555 n
O4 La1 2.2954(19) . 3_555 n
O4 La1 2.2954(19) . 5_555 n
O5 La1 2.68(11) . 2_555 n
O5 La1 2.36(7) . 3_555 n
O5 La1 2.56(11) . 4_555 n
O5 SI 1.96(10) . 2_555 n
O5 O3 0.96(12) . 2_555 n
